data_7034138
loop_
_publ_author_name
'Timofeev, Sergey V.'
'Zhidkova, Olga B.'
'Mosolova, Elena M.'
'Sivaev, Igor B.'
'Godovikov, Ivan A.'
'Suponitsky, Kyrill Yu'
'Starikova, Zoya A.'
'Bregadze, Vladimir I.'

_publ_section_title
;
 Tungsten carbonyl \s-complexes with charge-compensated nido-carboranyl
 thioether ligands.
;
_journal_issue 14
_journal_name_full 'Dalton transactions (Cambridge, England : 2003)'
_journal_page_first 6449
_journal_page_last 6456
_journal_paper_doi 10.1039/c5dt00176e
_journal_volume 44
_journal_year 2015
_chemical_formula_moiety 'C10 H21 B9 O4 S3 W'
_chemical_formula_sum 'C10 H21 B9 O4 S3 W'
_chemical_formula_weight 582.59
_chemical_name_systematic
; 
 ? 
;
_space_group_IT_number 33
_symmetry_cell_setting orthorhombic
_symmetry_space_group_name_Hall 'P 2c -2n'
_symmetry_space_group_name_H-M 'P n a 21'
_atom_sites_solution_hydrogens difmap
_atom_sites_solution_primary direct
_atom_sites_solution_secondary difmap
_audit_creation_method SHELXL-97
_audit_update_record
;
2015-01-13 deposited with the CCDC.
2015-02-23 downloaded from the CCDC.
;
_cell_angle_alpha 90.00
_cell_angle_beta 90.00
_cell_angle_gamma 90.00
_cell_formula_units_Z 4
_cell_length_a 27.9281(12)
_cell_length_b 9.3091(4)
_cell_length_c 8.0289(3)
_cell_measurement_reflns_used 9959
_cell_measurement_temperature 120(2)
_cell_measurement_theta_max 30.18
_cell_measurement_theta_min 2.31
_cell_volume 2087.40(15)
_computing_cell_refinement 'SAINT (Bruker, 2009)'
_computing_data_collection 'APEX (Bruker, 2009)'
_computing_data_reduction 'SAINT (Bruker, 2009)'
_computing_molecular_graphics 'SHELXTL (Sheldrick, 2008)'
_computing_publication_material 'SHELXTL (Sheldrick, 2008) and PLATON (Spek, 2009)'
_computing_structure_refinement 'SHELXTL (Sheldrick, 2008)'
_computing_structure_solution 'SHELXTL (Sheldrick, 2008)'
_diffrn_ambient_temperature 120(2)
_diffrn_measured_fraction_theta_full 1.000
_diffrn_measured_fraction_theta_max 1.000
_diffrn_measurement_device_type 'Bruker APEX-II CCD'
_diffrn_measurement_method '\f and \w scans'
_diffrn_radiation_monochromator graphite
_diffrn_radiation_source 'sealed tube'
_diffrn_radiation_type MoK\a
_diffrn_radiation_wavelength 0.71073
_diffrn_reflns_av_R_equivalents 0.0365
_diffrn_reflns_av_sigmaI/netI 0.0333
_diffrn_reflns_limit_h_max 36
_diffrn_reflns_limit_h_min -36
_diffrn_reflns_limit_k_max 12
_diffrn_reflns_limit_k_min -12
_diffrn_reflns_limit_l_max 10
_diffrn_reflns_limit_l_min -10
_diffrn_reflns_number 29588
_diffrn_reflns_theta_full 28.00
_diffrn_reflns_theta_max 28.00
_diffrn_reflns_theta_min 2.31
_diffrn_standards_decay_% 0
_diffrn_standards_number 0
_exptl_absorpt_coefficient_mu 5.847
_exptl_absorpt_correction_T_max 0.416
_exptl_absorpt_correction_T_min 0.308
_exptl_absorpt_correction_type multi-scan
_exptl_absorpt_process_details 'SADABS-2008/1 (Bruker,2008)'
_exptl_crystal_colour red
_exptl_crystal_density_diffrn 1.854
_exptl_crystal_density_method 'not measured'
_exptl_crystal_description plate
_exptl_crystal_F_000 1120
_exptl_crystal_size_max 0.18
_exptl_crystal_size_mid 0.15
_exptl_crystal_size_min 0.15
_refine_diff_density_max 0.553
_refine_diff_density_min -0.903
_refine_diff_density_rms 0.079
_refine_ls_abs_structure_details 'Flack H D (1983), Acta Cryst. A39, 876-881'
_refine_ls_abs_structure_Flack 0.002(5)
_refine_ls_extinction_method none
_refine_ls_goodness_of_fit_ref 0.984
_refine_ls_hydrogen_treatment mixed
_refine_ls_matrix_type full
_refine_ls_number_parameters 252
_refine_ls_number_reflns 5063
_refine_ls_number_restraints 1
_refine_ls_restrained_S_all 0.984
_refine_ls_R_factor_all 0.0214
_refine_ls_R_factor_gt 0.0178
_refine_ls_shift/su_max 0.002
_refine_ls_shift/su_mean 0.000
_refine_ls_structure_factor_coef Fsqd
_refine_ls_weighting_details 'calc w=1/[\s^2^(Fo^2^)+(0.0070P)^2^] where P=(Fo^2^+2Fc^2^)/3'
_refine_ls_weighting_scheme calc
_refine_ls_wR_factor_gt 0.0357
_refine_ls_wR_factor_ref 0.0367
_reflns_number_gt 4695
_reflns_number_total 5063
_reflns_threshold_expression I>2\s(I)
_cod_data_source_file c5dt00176e2.cif
_cod_data_source_block comp4
_cod_depositor_comments
;
The following automatic conversions were performed:

'_symmetry_cell_setting' value 'Orthorhombic' changed to
'orthorhombic' according to
/usr/data/users/saulius/crontab/automatic-downloads/rss-feeds/RSC/lib/dictionaries/cif_core.dic
dictionary named 'cif_core.dic' version 2.4.2 from 2011-04-26.

Automatic conversion script
Id: cif_fix_values 3008 2015-01-20 13:52:24Z robertas 

 Adding full bibliography for 7034137--7034141.cif.
;
_cod_database_code 7034138

loop_
_symmetry_equiv_pos_as_xyz
'x, y, z'
'-x, -y, z+1/2'
'x+1/2, -y+1/2, z'
'-x+1/2, y+1/2, z+1/2'

loop_
_atom_site_label
_atom_site_type_symbol
_atom_site_fract_x
_atom_site_fract_y
_atom_site_fract_z
_atom_site_U_iso_or_equiv
_atom_site_adp_type
_atom_site_occupancy
_atom_site_symmetry_multiplicity
_atom_site_calc_flag
_atom_site_refinement_flags
W1 W 0.174844(3) 1.182404(10) 0.52639(3) 0.01400(3) Uani 1 1 d .
S1 S 0.15066(3) 1.08027(8) 0.24451(9) 0.01451(15) Uani 1 1 d .
S2 S 0.14489(3) 0.93882(8) 0.62319(9) 0.01565(15) Uani 1 1 d .
S3 S 0.10930(4) 0.45919(10) 0.13761(14) 0.0228(2) Uani 1 1 d .
O1 O 0.20309(9) 1.2746(3) 0.8877(3) 0.0280(6) Uani 1 1 d .
O2 O 0.20895(8) 1.4804(2) 0.3899(3) 0.0232(5) Uani 1 1 d .
O3 O 0.28503(8) 1.1027(3) 0.5005(4) 0.0316(7) Uani 1 1 d .
O4 O 0.07440(8) 1.3350(2) 0.5842(3) 0.0220(5) Uani 1 1 d .
C1 C 0.19259(12) 1.2417(3) 0.7531(5) 0.0199(7) Uani 1 1 d .
C2 C 0.19605(11) 1.3699(3) 0.4395(4) 0.0168(6) Uani 1 1 d .
C3 C 0.24454(11) 1.1218(3) 0.5054(5) 0.0194(8) Uani 1 1 d .
C4 C 0.10950(11) 1.2726(3) 0.5609(4) 0.0161(7) Uani 1 1 d .
C5 C 0.20307(12) 0.9977(4) 0.1537(4) 0.0221(7) Uani 1 1 d .
H5A H 0.1944 0.9519 0.0480 0.033 Uiso 1 1 calc R
H5B H 0.2158 0.9251 0.2302 0.033 Uiso 1 1 calc R
H5C H 0.2275 1.0712 0.1335 0.033 Uiso 1 1 calc R
C6 C 0.19636(13) 0.8194(4) 0.6301(5) 0.0243(7) Uani 1 1 d .
H6A H 0.1864 0.7253 0.6727 0.036 Uiso 1 1 calc R
H6B H 0.2209 0.8601 0.7036 0.036 Uiso 1 1 calc R
H6C H 0.2095 0.8083 0.5177 0.036 Uiso 1 1 calc R
C9 C 0.10786(16) 0.4969(5) -0.0827(6) 0.0315(11) Uani 1 1 d .
H9A H 0.1110 0.4070 -0.1451 0.047 Uiso 1 1 calc R
H9B H 0.1344 0.5611 -0.1115 0.047 Uiso 1 1 calc R
H9C H 0.0774 0.5432 -0.1111 0.047 Uiso 1 1 calc R
C10 C 0.05487(14) 0.3575(4) 0.1592(5) 0.0295(8) Uani 1 1 d .
H10A H 0.0560 0.2738 0.0853 0.044 Uiso 1 1 calc R
H10B H 0.0275 0.4181 0.1293 0.044 Uiso 1 1 calc R
H10C H 0.0515 0.3253 0.2748 0.044 Uiso 1 1 calc R
B1 B 0.01982(14) 0.8361(4) 0.3229(5) 0.0196(8) Uani 1 1 d .
H1 H -0.0176 0.8469 0.3229 0.024 Uiso 1 1 d R
B2 B 0.05695(12) 0.9268(4) 0.1803(5) 0.0166(7) Uani 1 1 d .
H2 H 0.0483 1.0064 0.0926 0.020 Uiso 1 1 d R
B3 B 0.06232(12) 0.9634(4) 0.3957(5) 0.0164(7) Uani 1 1 d .
H3 H 0.0559 1.0628 0.4533 0.020 Uiso 1 1 d R
B4 B 0.05301(12) 0.8011(3) 0.5068(7) 0.0191(9) Uani 1 1 d .
H4 H 0.0407 0.8043 0.6302 0.023 Uiso 1 1 d R
B5 B 0.04559(13) 0.6604(4) 0.3604(5) 0.0182(7) Uani 1 1 d .
H5 H 0.0240 0.5693 0.3782 0.022 Uiso 1 1 d R
B6 B 0.04744(13) 0.7441(4) 0.1536(5) 0.0164(7) Uani 1 1 d .
H6 H 0.0312 0.6933 0.0512 0.020 Uiso 1 1 d R
C7 C 0.11292(10) 0.9251(3) 0.2776(4) 0.0135(6) Uani 1 1 d .
C8 C 0.11032(11) 0.8590(3) 0.4584(4) 0.0138(6) Uani 1 1 d .
B9 B 0.10311(13) 0.6860(4) 0.4550(5) 0.0174(7) Uani 1 1 d .
H9 H 0.1162 0.6218 0.5524 0.021 Uiso 1 1 d R
B10 B 0.09638(13) 0.6432(4) 0.2330(5) 0.0154(7) Uani 1 1 d .
B11 B 0.10627(13) 0.8124(4) 0.1263(5) 0.0164(7) Uani 1 1 d .
H11 H 0.1231 0.8251 0.0104 0.020 Uiso 1 1 d R
H12 H 0.1292(13) 0.674(3) 0.286(5) 0.022(10) Uiso 1 1 d .

loop_
_atom_site_aniso_label
_atom_site_aniso_U_11
_atom_site_aniso_U_22
_atom_site_aniso_U_33
_atom_site_aniso_U_23
_atom_site_aniso_U_13
_atom_site_aniso_U_12
W1 0.01282(5) 0.01307(5) 0.01610(5) -0.00206(9) -0.00074(9) -0.00112(4)
S1 0.0156(4) 0.0129(3) 0.0150(4) 0.0004(3) 0.0005(3) -0.0011(3)
S2 0.0178(4) 0.0153(3) 0.0138(4) -0.0007(3) -0.0012(3) -0.0021(3)
S3 0.0229(5) 0.0175(4) 0.0281(5) -0.0100(4) -0.0106(4) 0.0052(3)
O1 0.0303(14) 0.0299(13) 0.0238(14) -0.0065(11) -0.0071(11) -0.0005(11)
O2 0.0215(13) 0.0191(12) 0.0290(14) 0.0027(10) -0.0027(10) -0.0036(9)
O3 0.0179(11) 0.0349(13) 0.042(2) 0.0026(13) 0.0022(13) 0.0028(9)
O4 0.0185(12) 0.0203(12) 0.0273(13) -0.0075(9) 0.0009(9) 0.0010(9)
C1 0.0170(16) 0.0151(15) 0.0276(19) -0.0038(14) -0.0017(14) 0.0003(12)
C2 0.0086(14) 0.0228(16) 0.0189(17) -0.0018(13) -0.0040(12) 0.0000(12)
C3 0.0238(15) 0.0157(13) 0.019(2) 0.0011(14) 0.0031(16) -0.0004(11)
C4 0.0206(15) 0.0152(13) 0.013(2) -0.0014(10) -0.0002(11) -0.0064(11)
C5 0.0202(17) 0.0233(17) 0.0227(19) -0.0039(13) 0.0083(14) -0.0032(13)
C6 0.0212(18) 0.0193(16) 0.033(2) 0.0019(15) -0.0071(15) 0.0013(13)
C9 0.028(2) 0.044(3) 0.023(2) -0.0187(19) -0.0032(18) 0.0061(19)
C10 0.035(2) 0.0187(17) 0.034(2) -0.0062(15) -0.0110(17) -0.0041(15)
B1 0.0159(18) 0.0166(17) 0.026(2) -0.0048(15) -0.0005(15) 0.0011(14)
B2 0.0129(17) 0.0160(17) 0.0207(19) -0.0004(14) -0.0022(14) -0.0010(13)
B3 0.0139(17) 0.0180(17) 0.0174(19) -0.0009(14) 0.0026(14) 0.0031(13)
B4 0.0168(15) 0.0183(15) 0.022(3) -0.0030(17) 0.0069(18) -0.0053(12)
B5 0.0187(18) 0.0156(18) 0.0204(19) -0.0049(14) 0.0004(15) -0.0051(13)
B6 0.0156(18) 0.0175(17) 0.0162(19) -0.0039(14) -0.0035(14) 0.0014(14)
C7 0.0138(15) 0.0115(14) 0.0152(15) 0.0016(11) 0.0006(11) -0.0010(11)
C8 0.0140(15) 0.0122(13) 0.0153(14) -0.0003(11) -0.0001(12) -0.0011(11)
B9 0.0184(18) 0.0167(17) 0.0172(17) -0.0019(14) -0.0011(14) -0.0036(14)
B10 0.0169(18) 0.0143(16) 0.0150(18) -0.0042(13) -0.0018(14) 0.0032(13)
B11 0.0168(17) 0.0165(16) 0.0160(18) 0.0012(15) -0.0012(14) -0.0018(14)

loop_
_atom_type_symbol
_atom_type_description
_atom_type_scat_dispersion_real
_atom_type_scat_dispersion_imag
_atom_type_scat_source
C C 0.0033 0.0016 'International Tables Vol C Tables 4.2.6.8 and 6.1.1.4'
H H 0.0000 0.0000 'International Tables Vol C Tables 4.2.6.8 and 6.1.1.4'
B B 0.0013 0.0007 'International Tables Vol C Tables 4.2.6.8 and 6.1.1.4'
O O 0.0106 0.0060 'International Tables Vol C Tables 4.2.6.8 and 6.1.1.4'
S S 0.1246 0.1234 'International Tables Vol C Tables 4.2.6.8 and 6.1.1.4'
W W -0.8490 6.8722 'International Tables Vol C Tables 4.2.6.8 and 6.1.1.4'

loop_
_geom_angle_atom_site_label_1
_geom_angle_atom_site_label_2
_geom_angle_atom_site_label_3
_geom_angle
C1 W1 C2 90.18(14)
C1 W1 C4 89.08(13)
C2 W1 C4 87.25(12)
C1 W1 C3 85.03(15)
C2 W1 C3 85.91(12)
C4 W1 C3 170.96(12)
C1 W1 S2 92.90(10)
C2 W1 S2 176.77(9)
C4 W1 S2 91.80(8)
C3 W1 S2 95.34(9)
C1 W1 S1 174.24(10)
C2 W1 S1 95.51(10)
C4 W1 S1 92.14(8)
C3 W1 S1 94.39(12)
S2 W1 S1 81.44(2)
C7 S1 C5 101.04(15)
C7 S1 W1 108.82(10)
C5 S1 W1 107.63(12)
C8 S2 C6 101.20(15)
C8 S2 W1 108.69(10)
C6 S2 W1 107.16(12)
C10 S3 C9 100.3(2)
C10 S3 B10 105.87(17)
C9 S3 B10 102.38(19)
O1 C1 W1 179.0(3)
O2 C2 W1 179.2(3)
O3 C3 W1 172.3(3)
O4 C4 W1 173.9(3)
S1 C5 H5A 109.5
S1 C5 H5B 109.5
H5A C5 H5B 109.5
S1 C5 H5C 109.5
H5A C5 H5C 109.5
H5B C5 H5C 109.5
S2 C6 H6A 109.5
S2 C6 H6B 109.5
H6A C6 H6B 109.5
S2 C6 H6C 109.5
H6A C6 H6C 109.5
H6B C6 H6C 109.5
S3 C9 H9A 109.5
S3 C9 H9B 109.5
H9A C9 H9B 109.5
S3 C9 H9C 109.5
H9A C9 H9C 109.5
H9B C9 H9C 109.5
S3 C10 H10A 109.5
S3 C10 H10B 109.5
H10A C10 H10B 109.5
S3 C10 H10C 109.5
H10A C10 H10C 109.5
H10B C10 H10C 109.5
B2 B1 B4 108.8(3)
B2 B1 B3 60.0(2)
B4 B1 B3 60.0(2)
B2 B1 B6 58.6(2)
B4 B1 B6 108.7(3)
B3 B1 B6 106.4(3)
B2 B1 B5 107.9(3)
B4 B1 B5 59.2(2)
B3 B1 B5 106.4(3)
B6 B1 B5 61.4(2)
B2 B1 H1 122.7
B4 B1 H1 122.6
B3 B1 H1 127.0
B6 B1 H1 118.4
B5 B1 H1 118.8
B6 B2 C7 100.6(2)
B6 B2 B1 61.3(2)
C7 B2 B1 103.4(3)
B6 B2 B3 108.8(3)
C7 B2 B3 59.27(19)
B1 B2 B3 60.4(2)
B6 B2 B11 60.4(2)
C7 B2 B11 54.27(18)
B1 B2 B11 108.9(3)
B3 B2 B11 106.6(2)
B6 B2 H2 125.0
C7 B2 H2 120.8
B1 B2 H2 129.7
B3 B2 H2 122.6
B11 B2 H2 115.7
C8 B3 C7 54.13(17)
C8 B3 B2 104.0(2)
C7 B3 B2 59.74(19)
C8 B3 B4 59.27(19)
C7 B3 B4 102.7(2)
B2 B3 B4 108.4(3)
C8 B3 B1 103.8(2)
C7 B3 B1 103.1(2)
B2 B3 B1 59.6(2)
B4 B3 B1 59.9(2)
C8 B3 H3 120.0
C7 B3 H3 124.0
B2 B3 H3 125.8
B4 B3 H3 120.3
B1 B3 H3 128.2
C8 B4 B5 100.9(3)
C8 B4 B1 103.8(3)
B5 B4 B1 61.5(2)
C8 B4 B3 59.13(19)
B5 B4 B3 108.2(3)
B1 B4 B3 60.1(2)
C8 B4 B9 54.48(18)
B5 B4 B9 60.0(2)
B1 B4 B9 108.8(3)
B3 B4 B9 106.0(3)
C8 B4 H4 120.4
B5 B4 H4 127.5
B1 B4 H4 127.5
B3 B4 H4 120.0
B9 B4 H4 119.1
B10 B5 B4 111.0(3)
B10 B5 B9 62.3(2)
B4 B5 B9 61.0(2)
B10 B5 B1 107.8(3)
B4 B5 B1 59.3(2)
B9 B5 B1 107.8(2)
B10 B5 B6 59.3(2)
B4 B5 B6 106.4(3)
B9 B5 B6 107.6(3)
B1 B5 B6 58.5(2)
B10 B5 H5 118.0
B4 B5 H5 125.0
B9 B5 H5 124.3
B1 B5 H5 121.6
B6 B5 H5 118.9
B2 B6 B10 110.8(2)
B2 B6 B11 61.5(2)
B10 B6 B11 61.4(2)
B2 B6 B1 60.0(2)
B10 B6 B1 108.2(3)
B11 B6 B1 108.8(2)
B2 B6 B5 108.0(2)
B10 B6 B5 58.1(2)
B11 B6 B5 106.8(2)
B1 B6 B5 60.1(2)
B2 B6 H6 127.1
B10 B6 H6 112.0
B11 B6 H6 117.6
B1 B6 H6 128.8
B5 B6 H6 120.3
C8 C7 B11 115.6(2)
C8 C7 B3 62.66(19)
B11 C7 B3 116.7(2)
C8 C7 B2 111.9(2)
B11 C7 B2 64.4(2)
B3 C7 B2 61.0(2)
C8 C7 S1 118.3(2)
B11 C7 S1 118.4(2)
B3 C7 S1 113.0(2)
B2 C7 S1 116.7(2)
C7 C8 B9 112.2(2)
C7 C8 B3 63.21(19)
B9 C8 B3 117.1(2)
C7 C8 B4 111.7(3)
B9 C8 B4 65.2(2)
B3 C8 B4 61.6(2)
C7 C8 S2 119.4(2)
B9 C8 S2 119.2(2)
B3 C8 S2 113.5(2)
B4 C8 S2 117.3(3)
C8 B9 B5 104.5(3)
C8 B9 B4 60.32(19)
B5 B9 B4 58.9(2)
C8 B9 B10 104.1(3)
B5 B9 B10 57.9(2)
B4 B9 B10 105.8(3)
C8 B9 H9 120.6
B5 B9 H9 123.5
B4 B9 H9 115.8
B10 B9 H9 129.4
C8 B9 H12 91.6(12)
B5 B9 H12 92.3(14)
B4 B9 H12 127.6(13)
B10 B9 H12 34.9(14)
H9 B9 H12 116.6
B5 B10 B6 62.6(2)
B5 B10 B11 108.6(2)
B6 B10 B11 59.3(2)
B5 B10 B9 59.9(2)
B6 B10 B9 108.2(2)
B11 B10 B9 104.8(2)
B5 B10 S3 117.9(2)
B6 B10 S3 118.4(2)
B11 B10 S3 124.1(2)
B9 B10 S3 124.4(2)
B5 B10 H12 116(2)
B6 B10 H12 132.4(18)
B11 B10 H12 79.8(18)
B9 B10 H12 57(2)
S3 B10 H12 103.9(18)
C7 B11 B6 104.3(3)
C7 B11 B2 61.4(2)
B6 B11 B2 58.2(2)
C7 B11 B10 103.1(2)
B6 B11 B10 59.3(2)
B2 B11 B10 106.5(2)
C7 B11 H11 122.8
B6 B11 H11 124.4
B2 B11 H11 119.4
B10 B11 H11 125.8

loop_
_geom_bond_atom_site_label_1
_geom_bond_atom_site_label_2
_geom_bond_distance
W1 C1 1.965(4)
W1 C2 1.971(3)
W1 C4 2.028(3)
W1 C3 2.034(3)
W1 S2 2.5389(8)
W1 S1 2.5460(8)
S1 C7 1.807(3)
S1 C5 1.807(3)
S2 C8 1.798(3)
S2 C6 1.818(3)
S3 C10 1.799(4)
S3 C9 1.804(4)
S3 B10 1.911(4)
O1 C1 1.161(4)
O2 C2 1.160(4)
O3 C3 1.145(4)
O4 C4 1.155(4)
C5 H5A 0.9800
C5 H5B 0.9800
C5 H5C 0.9800
C6 H6A 0.9800
C6 H6B 0.9800
C6 H6C 0.9800
C9 H9A 0.9800
C9 H9B 0.9800
C9 H9C 0.9800
C10 H10A 0.9800
C10 H10B 0.9800
C10 H10C 0.9800
B1 B2 1.761(5)
B1 B4 1.773(7)
B1 B3 1.776(5)
B1 B6 1.783(5)
B1 B5 1.812(5)
B1 H1 1.0499
B2 B6 1.735(5)
B2 C7 1.747(5)
B2 B3 1.769(5)
B2 B11 1.794(5)
B2 H2 1.0500
B3 C8 1.730(4)
B3 C7 1.739(4)
B3 B4 1.773(6)
B3 H3 1.0500
B4 C8 1.733(5)
B4 B5 1.772(5)
B4 B9 1.811(5)
B4 H4 1.0499
B5 B10 1.756(5)
B5 B9 1.793(5)
B5 B6 1.835(5)
B5 H5 1.0500
B6 B10 1.777(5)
B6 B11 1.775(5)
B6 H6 1.0500
C7 C8 1.579(4)
C7 B11 1.616(5)
C8 B9 1.624(5)
B9 B10 1.836(5)
B9 H9 1.0500
B9 H12 1.55(4)
B10 B11 1.814(5)
B10 H12 1.05(4)
B11 H11 1.0499

loop_
_geom_torsion_atom_site_label_1
_geom_torsion_atom_site_label_2
_geom_torsion_atom_site_label_3
_geom_torsion_atom_site_label_4
_geom_torsion
C2 W1 S1 C7 -163.61(14)
C4 W1 S1 C7 -76.17(13)
C3 W1 S1 C7 110.08(14)
S2 W1 S1 C7 15.33(10)
C2 W1 S1 C5 87.68(15)
C4 W1 S1 C5 175.13(14)
C3 W1 S1 C5 1.38(15)
S2 W1 S1 C5 -93.37(12)
C1 W1 S2 C8 165.64(14)
C4 W1 S2 C8 76.47(13)
C3 W1 S2 C8 -109.09(16)
S1 W1 S2 C8 -15.43(11)
C1 W1 S2 C6 -85.76(16)
C4 W1 S2 C6 -174.93(15)
C3 W1 S2 C6 -0.48(17)
S1 W1 S2 C6 93.17(13)
B4 B1 B2 B6 100.9(3)
B3 B1 B2 B6 137.2(3)
B5 B1 B2 B6 38.2(2)
B4 B1 B2 C7 6.1(3)
B3 B1 B2 C7 42.3(2)
B6 B1 B2 C7 -94.8(3)
B5 B1 B2 C7 -56.7(3)
B4 B1 B2 B3 -36.2(2)
B6 B1 B2 B3 -137.2(3)
B5 B1 B2 B3 -99.0(3)
B4 B1 B2 B11 62.5(3)
B3 B1 B2 B11 98.8(3)
B6 B1 B2 B11 -38.4(2)
B5 B1 B2 B11 -0.2(3)
B6 B2 B3 C8 58.9(3)
C7 B2 B3 C8 -32.4(2)
B1 B2 B3 C8 98.0(3)
B11 B2 B3 C8 -4.7(3)
B6 B2 B3 C7 91.3(3)
B1 B2 B3 C7 130.4(2)
B11 B2 B3 C7 27.7(2)
B6 B2 B3 B4 -2.9(3)
C7 B2 B3 B4 -94.2(2)
B1 B2 B3 B4 36.2(2)
B11 B2 B3 B4 -66.6(3)
B6 B2 B3 B1 -39.0(2)
C7 B2 B3 B1 -130.4(2)
B11 B2 B3 B1 -102.7(3)
B2 B1 B3 C8 -98.3(3)
B4 B1 B3 C8 41.4(2)
B6 B1 B3 C8 -61.1(3)
B5 B1 B3 C8 3.2(3)
B2 B1 B3 C7 -42.5(2)
B4 B1 B3 C7 97.2(3)
B6 B1 B3 C7 -5.3(3)
B5 B1 B3 C7 59.0(3)
B4 B1 B3 B2 139.7(3)
B6 B1 B3 B2 37.2(2)
B5 B1 B3 B2 101.5(3)
B2 B1 B3 B4 -139.7(3)
B6 B1 B3 B4 -102.5(3)
B5 B1 B3 B4 -38.2(2)
B2 B1 B4 C8 -5.0(3)
B3 B1 B4 C8 -41.3(2)
B6 B1 B4 C8 57.2(3)
B5 B1 B4 C8 95.0(3)
B2 B1 B4 B5 -100.1(3)
B3 B1 B4 B5 -136.4(3)
B6 B1 B4 B5 -37.8(2)
B2 B1 B4 B3 36.3(2)
B6 B1 B4 B3 98.6(3)
B5 B1 B4 B3 136.4(3)
B2 B1 B4 B9 -61.8(3)
B3 B1 B4 B9 -98.1(3)
B6 B1 B4 B9 0.5(3)
B5 B1 B4 B9 38.3(2)
C7 B3 B4 C8 33.7(2)
B2 B3 B4 C8 95.7(3)
B1 B3 B4 C8 131.7(3)
C8 B3 B4 B5 -92.0(3)
C7 B3 B4 B5 -58.3(3)
B2 B3 B4 B5 3.7(3)
B1 B3 B4 B5 39.7(2)
C8 B3 B4 B1 -131.7(3)
C7 B3 B4 B1 -98.0(3)
B2 B3 B4 B1 -36.0(2)
C8 B3 B4 B9 -28.9(2)
C7 B3 B4 B9 4.8(3)
B2 B3 B4 B9 66.8(3)
B1 B3 B4 B9 102.8(3)
C8 B4 B5 B10 -1.1(4)
B1 B4 B5 B10 98.8(3)
B3 B4 B5 B10 59.8(3)
B9 B4 B5 B10 -38.5(3)
C8 B4 B5 B9 37.4(2)
B1 B4 B5 B9 137.4(3)
B3 B4 B5 B9 98.3(3)
C8 B4 B5 B1 -99.9(3)
B3 B4 B5 B1 -39.0(2)
B9 B4 B5 B1 -137.4(3)
C8 B4 B5 B6 -63.9(3)
B1 B4 B5 B6 36.0(2)
B3 B4 B5 B6 -3.0(3)
B9 B4 B5 B6 -101.3(3)
B2 B1 B5 B10 -2.7(3)
B4 B1 B5 B10 -104.3(3)
B3 B1 B5 B10 -65.8(3)
B6 B1 B5 B10 34.3(2)
B2 B1 B5 B4 101.6(3)
B3 B1 B5 B4 38.5(2)
B6 B1 B5 B4 138.6(3)
B2 B1 B5 B9 63.1(3)
B4 B1 B5 B9 -38.5(3)
B3 B1 B5 B9 0.0(3)
B6 B1 B5 B9 100.1(3)
B2 B1 B5 B6 -37.0(2)
B4 B1 B5 B6 -138.6(3)
B3 B1 B5 B6 -100.1(3)
C7 B2 B6 B10 0.0(3)
B1 B2 B6 B10 -99.6(3)
B3 B2 B6 B10 -61.0(3)
B11 B2 B6 B10 37.8(3)
C7 B2 B6 B11 -37.9(2)
B1 B2 B6 B11 -137.5(3)
B3 B2 B6 B11 -98.8(3)
C7 B2 B6 B1 99.6(3)
B3 B2 B6 B1 38.6(2)
B11 B2 B6 B1 137.5(3)
C7 B2 B6 B5 61.9(3)
B1 B2 B6 B5 -37.7(2)
B3 B2 B6 B5 1.0(3)
B11 B2 B6 B5 99.8(3)
B4 B1 B6 B2 -101.0(3)
B3 B1 B6 B2 -37.9(2)
B5 B1 B6 B2 -137.9(3)
B2 B1 B6 B10 104.0(3)
B4 B1 B6 B10 3.0(3)
B3 B1 B6 B10 66.2(3)
B5 B1 B6 B10 -33.9(2)
B2 B1 B6 B11 38.9(2)
B4 B1 B6 B11 -62.2(3)
B3 B1 B6 B11 1.0(3)
B5 B1 B6 B11 -99.0(3)
B2 B1 B6 B5 137.9(3)
B4 B1 B6 B5 36.9(2)
B3 B1 B6 B5 100.0(3)
B10 B5 B6 B2 -103.8(3)
B4 B5 B6 B2 1.3(3)
B9 B5 B6 B2 -62.9(3)
B1 B5 B6 B2 37.6(2)
B4 B5 B6 B10 105.1(3)
B9 B5 B6 B10 40.9(2)
B1 B5 B6 B10 141.4(3)
B10 B5 B6 B11 -39.1(2)
B4 B5 B6 B11 66.0(3)
B9 B5 B6 B11 1.9(3)
B1 B5 B6 B11 102.4(3)
B10 B5 B6 B1 -141.4(3)
B4 B5 B6 B1 -36.4(2)
B9 B5 B6 B1 -100.5(3)
B2 B3 C7 C8 -140.1(2)
B4 B3 C7 C8 -36.0(2)
B1 B3 C7 C8 -97.7(3)
C8 B3 C7 B11 106.6(3)
B2 B3 C7 B11 -33.6(3)
B4 B3 C7 B11 70.5(3)
B1 B3 C7 B11 8.8(3)
C8 B3 C7 B2 140.1(2)
B4 B3 C7 B2 104.1(3)
B1 B3 C7 B2 42.4(2)
C8 B3 C7 S1 -111.1(2)
B2 B3 C7 S1 108.8(2)
B4 B3 C7 S1 -147.1(2)
B1 B3 C7 S1 151.2(2)
B6 B2 C7 C8 -67.8(3)
B1 B2 C7 C8 -5.1(3)
B3 B2 C7 C8 37.9(2)
B11 B2 C7 C8 -108.9(3)
B6 B2 C7 B11 41.1(2)
B1 B2 C7 B11 103.8(3)
B3 B2 C7 B11 146.8(3)
B6 B2 C7 B3 -105.7(3)
B1 B2 C7 B3 -42.9(2)
B11 B2 C7 B3 -146.8(3)
B6 B2 C7 S1 151.5(2)
B1 B2 C7 S1 -145.7(2)
B3 B2 C7 S1 -102.8(2)
B11 B2 C7 S1 110.5(2)
C5 S1 C7 C8 100.1(2)
W1 S1 C7 C8 -13.0(2)
C5 S1 C7 B11 -48.0(3)
W1 S1 C7 B11 -161.1(2)
C5 S1 C7 B3 170.3(2)
W1 S1 C7 B3 57.2(2)
C5 S1 C7 B2 -121.8(2)
W1 S1 C7 B2 125.1(2)
B11 C7 C8 B9 2.0(4)
B3 C7 C8 B9 110.2(3)
B2 C7 C8 B9 73.1(3)
S1 C7 C8 B9 -147.0(2)
B11 C7 C8 B3 -108.3(3)
B2 C7 C8 B3 -37.2(2)
S1 C7 C8 B3 102.8(2)
B11 C7 C8 B4 -69.0(3)
B3 C7 C8 B4 39.2(2)
B2 C7 C8 B4 2.0(3)
S1 C7 C8 B4 142.0(2)
B11 C7 C8 S2 148.6(2)
B3 C7 C8 S2 -103.1(2)
B2 C7 C8 S2 -140.3(2)
S1 C7 C8 S2 -0.3(3)
B2 B3 C8 C7 34.8(2)
B4 B3 C8 C7 138.1(3)
B1 B3 C8 C7 96.4(2)
C7 B3 C8 B9 -102.5(3)
B2 B3 C8 B9 -67.7(3)
B4 B3 C8 B9 35.6(3)
B1 B3 C8 B9 -6.1(3)
C7 B3 C8 B4 -138.1(3)
B2 B3 C8 B4 -103.3(3)
B1 B3 C8 B4 -41.7(3)
C7 B3 C8 S2 112.4(2)
B2 B3 C8 S2 147.2(2)
B4 B3 C8 S2 -109.5(3)
B1 B3 C8 S2 -151.3(2)
B5 B4 C8 C7 64.9(3)
B1 B4 C8 C7 1.9(3)
B3 B4 C8 C7 -39.9(2)
B9 B4 C8 C7 105.3(3)
B5 B4 C8 B9 -40.3(2)
B1 B4 C8 B9 -103.4(3)
B3 B4 C8 B9 -145.2(3)
B5 B4 C8 B3 104.9(3)
B1 B4 C8 B3 41.8(2)
B9 B4 C8 B3 145.2(3)
B5 B4 C8 S2 -151.9(2)
B1 B4 C8 S2 145.1(2)
B3 B4 C8 S2 103.3(3)
B9 B4 C8 S2 -111.5(3)
C6 S2 C8 C7 -99.1(2)
W1 S2 C8 C7 13.5(2)
C6 S2 C8 B9 45.2(3)
W1 S2 C8 B9 157.8(2)
C6 S2 C8 B3 -170.4(2)
W1 S2 C8 B3 -57.8(2)
C6 S2 C8 B4 120.6(2)
W1 S2 C8 B4 -126.8(2)
C7 C8 B9 B5 -64.1(3)
B3 C8 B9 B5 6.1(3)
B4 C8 B9 B5 40.5(3)
S2 C8 B9 B5 149.2(2)
C7 C8 B9 B4 -104.6(3)
B3 C8 B9 B4 -34.3(3)
S2 C8 B9 B4 108.7(3)
C7 C8 B9 B10 -4.2(3)
B3 C8 B9 B10 66.0(3)
B4 C8 B9 B10 100.3(3)
S2 C8 B9 B10 -150.9(2)
B10 B5 B9 C8 97.8(3)
B4 B5 B9 C8 -41.2(3)
B1 B5 B9 C8 -3.5(3)
B6 B5 B9 C8 58.3(3)
B10 B5 B9 B4 138.9(3)
B1 B5 B9 B4 37.7(3)
B6 B5 B9 B4 99.4(3)
B4 B5 B9 B10 -138.9(3)
B1 B5 B9 B10 -101.2(3)
B6 B5 B9 B10 -39.5(2)
B5 B4 B9 C8 132.8(3)
B1 B4 B9 C8 93.9(3)
B3 B4 B9 C8 30.6(2)
C8 B4 B9 B5 -132.8(3)
B1 B4 B9 B5 -38.9(2)
B3 B4 B9 B5 -102.2(3)
C8 B4 B9 B10 -97.5(3)
B5 B4 B9 B10 35.3(2)
B1 B4 B9 B10 -3.6(3)
B3 B4 B9 B10 -66.9(3)
B4 B5 B10 B6 -97.1(3)
B9 B5 B10 B6 -135.1(2)
B1 B5 B10 B6 -34.0(2)
B4 B5 B10 B11 -58.6(3)
B9 B5 B10 B11 -96.6(3)
B1 B5 B10 B11 4.6(3)
B6 B5 B10 B11 38.5(2)
B4 B5 B10 B9 38.0(3)
B1 B5 B10 B9 101.2(3)
B6 B5 B10 B9 135.1(2)
B4 B5 B10 S3 153.5(3)
B9 B5 B10 S3 115.5(3)
B1 B5 B10 S3 -143.3(2)
B6 B5 B10 S3 -109.3(3)
B2 B6 B10 B5 98.8(3)
B11 B6 B10 B5 136.6(2)
B1 B6 B10 B5 34.7(2)
B2 B6 B10 B11 -37.9(3)
B1 B6 B10 B11 -101.9(3)
B5 B6 B10 B11 -136.6(2)
B2 B6 B10 B9 58.8(3)
B11 B6 B10 B9 96.7(3)
B1 B6 B10 B9 -5.3(3)
B5 B6 B10 B9 -39.9(2)
B2 B6 B10 S3 -152.7(2)
B11 B6 B10 S3 -114.8(3)
B1 B6 B10 S3 143.3(2)
B5 B6 B10 S3 108.6(3)
C8 B9 B10 B5 -98.4(3)
B4 B9 B10 B5 -35.8(2)
C8 B9 B10 B6 -57.2(3)
B5 B9 B10 B6 41.2(2)
B4 B9 B10 B6 5.5(3)
C8 B9 B10 B11 4.8(3)
B5 B9 B10 B11 103.2(3)
B4 B9 B10 B11 67.4(3)
C8 B9 B10 S3 156.6(2)
B5 B9 B10 S3 -104.9(3)
B4 B9 B10 S3 -140.7(2)
C10 S3 B10 B5 15.7(3)
C9 S3 B10 B5 120.2(3)
C10 S3 B10 B6 -56.5(3)
C9 S3 B10 B6 48.1(3)
C10 S3 B10 B11 -126.8(3)
C9 S3 B10 B11 -22.2(3)
C10 S3 B10 B9 86.6(3)
C9 S3 B10 B9 -168.8(3)
C8 C7 B11 B6 62.6(3)
B3 C7 B11 B6 -8.2(3)
B2 C7 B11 B6 -40.6(2)
S1 C7 B11 B6 -148.5(2)
C8 C7 B11 B2 103.2(3)
B3 C7 B11 B2 32.4(3)
S1 C7 B11 B2 -107.8(2)
C8 C7 B11 B10 1.4(3)
B3 C7 B11 B10 -69.4(3)
B2 C7 B11 B10 -101.9(3)
S1 C7 B11 B10 150.3(2)
B2 B6 B11 C7 42.3(2)
B10 B6 B11 C7 -96.9(3)
B1 B6 B11 C7 4.1(3)
B5 B6 B11 C7 -59.4(3)
B10 B6 B11 B2 -139.2(3)
B1 B6 B11 B2 -38.2(2)
B5 B6 B11 B2 -101.7(3)
B2 B6 B11 B10 139.2(3)
B1 B6 B11 B10 101.0(3)
B5 B6 B11 B10 37.6(2)
B6 B2 B11 C7 -132.0(3)
B1 B2 B11 C7 -93.2(3)
B3 B2 B11 C7 -29.4(2)
C7 B2 B11 B6 132.0(3)
B1 B2 B11 B6 38.8(2)
B3 B2 B11 B6 102.6(3)
B6 B2 B11 B10 -35.9(2)
C7 B2 B11 B10 96.1(3)
B1 B2 B11 B10 3.0(3)
B3 B2 B11 B10 66.7(3)
B5 B10 B11 C7 59.0(3)
B6 B10 B11 C7 99.0(3)
B9 B10 B11 C7 -3.7(3)
S3 B10 B11 C7 -155.6(2)
B5 B10 B11 B6 -40.0(2)
B9 B10 B11 B6 -102.7(3)
S3 B10 B11 B6 105.4(3)
B5 B10 B11 B2 -4.7(3)
B6 B10 B11 B2 35.4(2)
B9 B10 B11 B2 -67.3(3)
S3 B10 B11 B2 140.7(3)
